data_7017821
loop_
_publ_author_name
'Gong, Han-Yuan'
'Rambo, Brett M.'
'Nelson, Cory A.'
'Cho, Won'
'Lynch, Vincent M.'
'Zhu, Xiaoyang'
'Oh, Moonhyun'
'Sessler, Jonathan L.'

_publ_section_title
;
 Multi component self-assembly: supramolecular organic frameworks
 containing metal-rotaxane subunits (RSOFs).
;
_journal_issue 4
_journal_name_full 'Dalton transactions (Cambridge, England : 2003)'
_journal_page_first 1134
_journal_page_last 1137
_journal_paper_doi 10.1039/c1dt11495f
_journal_volume 41
_journal_year 2012
_chemical_formula_sum 'C78 H108 Er2 N10 O47'
_chemical_formula_weight 2272.26
_chemical_name_common
;
cyclo(2)(2,6-di(1H-imidazol-1-yl)pyridine)(2)(1,4-
dimethylenebenzene) _ 5 terephthalate dianion_ 2 erbium(iii)_8 H2O_ 19
H2O
;
_chemical_name_systematic
;
?
;
_space_group_IT_number 14
_symmetry_cell_setting monoclinic
_symmetry_space_group_name_Hall '-P 2yn'
_symmetry_space_group_name_H-M 'P 1 21/n 1'
_atom_sites_solution_hydrogens geom
_atom_sites_solution_primary direct
_atom_sites_solution_secondary difmap
_audit_creation_method SHELXL-97
_cell_angle_alpha 90.00
_cell_angle_beta 97.94(3)
_cell_angle_gamma 90.00
_cell_formula_units_Z 2
_cell_length_a 11.248(2)
_cell_length_b 17.450(4)
_cell_length_c 24.160(5)
_cell_measurement_reflns_used 8062
_cell_measurement_temperature 100(2)
_cell_measurement_theta_max 25.00
_cell_measurement_theta_min 1.44
_cell_volume 4696.6(17)
_computing_cell_refinement 'CrystalClear (Rigaku Inc., 2008)'
_computing_data_collection 'CrystalClear (Rigaku Inc., 2008)'
_computing_data_reduction 'CrystalClear (Rigaku Inc., 2008)'
_computing_structure_refinement 'SHELXL-97 (Sheldrick, 1997)'
_computing_structure_solution 'SHELXS-97 (Sheldrick, 1990)'
_diffrn_ambient_temperature 100(2)
_diffrn_detector_area_resol_mean 28.5714
_diffrn_measured_fraction_theta_full 0.974
_diffrn_measured_fraction_theta_max 0.974
_diffrn_measurement_device_type
;
Saturn724+ (2x2 bin mode)
;
_diffrn_measurement_method dtprofit.ref
_diffrn_radiation_monochromator graphite
_diffrn_radiation_source 'fine-focus sealed tube'
_diffrn_radiation_type MoK\a
_diffrn_radiation_wavelength 0.71073
_diffrn_reflns_av_R_equivalents 0.0435
_diffrn_reflns_av_sigmaI/netI 0.0374
_diffrn_reflns_limit_h_max 11
_diffrn_reflns_limit_h_min -13
_diffrn_reflns_limit_k_max 20
_diffrn_reflns_limit_k_min -20
_diffrn_reflns_limit_l_max 28
_diffrn_reflns_limit_l_min -28
_diffrn_reflns_number 37479
_diffrn_reflns_theta_full 25.00
_diffrn_reflns_theta_max 25.00
_diffrn_reflns_theta_min 1.44
_exptl_absorpt_coefficient_mu 1.882
_exptl_absorpt_correction_T_max 1.0000
_exptl_absorpt_correction_T_min 0.7214
_exptl_absorpt_correction_type multi-scan
_exptl_crystal_colour colorless
_exptl_crystal_density_diffrn 1.645
_exptl_crystal_density_method 'not measured'
_exptl_crystal_description prism
_exptl_crystal_F_000 2376
_exptl_crystal_size_max 0.67
_exptl_crystal_size_mid 0.24
_exptl_crystal_size_min 0.21
_platon_squeeze_details
;
DISORDERED structure - ATOMS with Pop. .LT. 1.0 are not moved or as a group.
Number of moved primary input atoms: 89.
Number of unusual anisotropic displacement parameters: 2.
Total Potential Solvent Accessible Void Vol: 298.9 Ang**3
Electron Count / Cell = 98 - To be included in D(calc), F000 & Mol.Wght.
;
_refine_diff_density_max 2.831
_refine_diff_density_min -1.283
_refine_diff_density_rms 0.137
_refine_ls_extinction_method none
_refine_ls_goodness_of_fit_ref 1.026
_refine_ls_hydrogen_treatment constr
_refine_ls_matrix_type full
_refine_ls_number_parameters 606
_refine_ls_number_reflns 8062
_refine_ls_number_restraints 0
_refine_ls_restrained_S_all 1.026
_refine_ls_R_factor_all 0.0581
_refine_ls_R_factor_gt 0.0531
_refine_ls_shift/su_max 0.002
_refine_ls_shift/su_mean 0.000
_refine_ls_structure_factor_coef Fsqd
_refine_ls_weighting_details 'calc w=1/[\s^2^(Fo^2^)+(0.0500P)^2^+60.0000P] where P=(Fo^2^+2Fc^2^)/3'
_refine_ls_weighting_scheme calc
_refine_ls_wR_factor_gt 0.1271
_refine_ls_wR_factor_ref 0.1307
_reflns_number_gt 7372
_reflns_number_total 8062
_reflns_threshold_expression >2sigma(I)
_cod_data_source_file c1dt11495f.txt
_cod_data_source_block RSOF-Er
_cod_depositor_comments
;
The following automatic conversions were performed:

'_symmetry_cell_setting' value 'Monoclinic' changed to 'monoclinic'
according to /home/saulius/struct/CIF-dictionaries/cif_core.dic
dictionary named 'cif_core.dic' version 2.4.1 from
2010-06-29.

'_exptl_absorpt_correction_type' value 'Multi-scan'
changed to 'multi-scan' according to
/home/saulius/struct/CIF-dictionaries/cif_core.dic dictionary named
'cif_core.dic' version 2.4.1 from 2010-06-29.

Automatic conversion script
Id: cif_fix_values 1715 2011-07-08 13:25:40Z adriana 
;
_cod_original_cell_volume 4696.7(16)
_cod_original_sg_symbol_H-M P21/n
_cod_database_code 7017821

loop_
_symmetry_equiv_pos_as_xyz
'x, y, z'
'-x+1/2, y+1/2, -z+1/2'
'-x, -y, -z'
'x-1/2, -y-1/2, z-1/2'

loop_
_atom_site_label
_atom_site_type_symbol
_atom_site_fract_x
_atom_site_fract_y
_atom_site_fract_z
_atom_site_U_iso_or_equiv
_atom_site_adp_type
_atom_site_occupancy
_atom_site_symmetry_multiplicity
_atom_site_calc_flag
_atom_site_refinement_flags
Er1 Er 0.81831(2) 0.694959(16) 0.635889(11) 0.02060(11) Uani 1 1 d .
O1 O 0.7104(4) 0.7120(3) 0.70992(18) 0.0293(10) Uani 1 1 d .
O1W O 0.9326(4) 0.6024(3) 0.5962(2) 0.0316(11) Uani 1 1 d .
O2W O 0.8844(4) 0.6066(2) 0.70753(19) 0.0291(10) Uani 1 1 d .
O2 O 0.5430(4) 0.7807(3) 0.69126(19) 0.0322(11) Uani 1 1 d .
O3W O 0.6859(4) 0.7971(3) 0.61366(19) 0.0296(10) Uani 1 1 d .
O3 O 0.6005(6) 0.6517(4) 0.9832(2) 0.0525(16) Uani 1 1 d .
O4 O 0.4617(5) 0.7441(3) 0.97198(19) 0.0363(12) Uani 1 1 d .
O4W O 0.9193(4) 0.7709(3) 0.57724(18) 0.0276(10) Uani 1 1 d .
O5 O 0.9627(4) 0.7620(2) 0.69244(18) 0.0252(10) Uani 1 1 d .
O5W O 1.4489(7) 0.9032(4) 0.9838(3) 0.075(2) Uani 1 1 d .
O6 O 0.9699(4) 0.7188(3) 0.77987(19) 0.0319(11) Uani 1 1 d .
O6W O 1.0865(8) 0.6507(5) 0.8742(3) 0.091(3) Uani 1 1 d .
O7 O 1.4353(5) 1.0081(3) 0.7806(3) 0.0620(19) Uani 1 1 d .
O7W O 0.7150(5) 0.7513(4) 0.4487(2) 0.0587(17) Uani 1 1 d .
O8 O 1.4009(6) 1.0004(4) 0.8691(4) 0.082(3) Uani 1 1 d .
O8W O 0.9947(14) 1.0819(5) 0.4140(3) 0.164(6) Uani 1 1 d .
O9 O 0.6568(4) 0.6081(2) 0.61737(17) 0.0227(9) Uani 1 1 d .
O9W O 0.5049(9) 0.9420(6) 0.6826(5) 0.121(4) Uani 1 1 d .
O10 O 0.7130(4) 0.6583(2) 0.54171(18) 0.0238(9) Uani 1 1 d .
O10W O 0.6361(13) 0.8757(7) 0.5197(4) 0.159(5) Uani 1 1 d .
O11W O 0.699(3) 0.5090(9) 0.9592(11) 0.170(12) Uani 0.50 1 d P
O12W O 0.8915(19) 0.5425(10) 0.8817(7) 0.109(7) Uani 0.50 1 d P
N1 N 0.7161(5) 0.4443(3) 0.7205(2) 0.0248(12) Uani 1 1 d .
N2 N 0.5710(5) 0.5019(3) 0.7534(2) 0.0237(11) Uani 1 1 d .
N3 N 0.4338(5) 0.5852(3) 0.7061(2) 0.0225(11) Uani 1 1 d .
N4 N 0.3094(5) 0.6678(3) 0.6509(2) 0.0239(12) Uani 1 1 d .
N5 N 0.3346(5) 0.7155(3) 0.5709(2) 0.0291(13) Uani 1 1 d .
C1 C 0.8031(6) 0.4236(4) 0.6824(3) 0.0261(14) Uani 1 1 d .
H1A H 0.8629 0.3894 0.7018 0.031 Uiso 1 1 calc R
H1B H 0.8441 0.4697 0.6729 0.031 Uiso 1 1 calc R
C2 C 0.6358(5) 0.4996(4) 0.7108(3) 0.0234(13) Uani 1 1 d .
H2A H 0.6259 0.5315 0.6797 0.028 Uiso 1 1 calc R
C3 C 0.7044(7) 0.4106(4) 0.7716(3) 0.0360(17) Uani 1 1 d .
H3A H 0.7503 0.3704 0.7884 0.043 Uiso 1 1 calc R
C4 C 0.6148(7) 0.4467(4) 0.7923(3) 0.0339(16) Uani 1 1 d .
H4A H 0.5873 0.4365 0.8261 0.041 Uiso 1 1 calc R
C5 C 0.4687(6) 0.5506(4) 0.7545(3) 0.0256(14) Uani 1 1 d .
C6 C 0.4128(6) 0.5589(4) 0.8015(3) 0.0317(15) Uani 1 1 d .
H6A H 0.4418 0.5347 0.8350 0.038 Uiso 1 1 calc R
C7 C 0.3120(7) 0.6046(4) 0.7967(3) 0.0339(16) Uani 1 1 d .
H7A H 0.2697 0.6105 0.8269 0.041 Uiso 1 1 calc R
C8 C 0.2740(6) 0.6416(4) 0.7471(3) 0.0318(16) Uani 1 1 d .
H8A H 0.2070 0.6733 0.7432 0.038 Uiso 1 1 calc R
C9 C 0.3384(6) 0.6299(4) 0.7034(3) 0.0263(14) Uani 1 1 d .
C10 C 0.3869(6) 0.6763(4) 0.6143(3) 0.0279(15) Uani 1 1 d .
H10A H 0.4651 0.6576 0.6187 0.033 Uiso 1 1 calc R
C11 C 0.2028(6) 0.7045(4) 0.6299(3) 0.0329(16) Uani 1 1 d .
H11A H 0.1336 0.7076 0.6469 0.040 Uiso 1 1 calc R
C12 C 0.2190(7) 0.7345(5) 0.5806(3) 0.0385(18) Uani 1 1 d .
H12A H 0.1633 0.7630 0.5571 0.046 Uiso 1 1 calc R
C13 C 0.3893(6) 0.7363(4) 0.5213(3) 0.0306(15) Uani 1 1 d .
H13A H 0.4753 0.7282 0.5291 0.037 Uiso 1 1 calc R
H13B H 0.3759 0.7904 0.5137 0.037 Uiso 1 1 calc R
C14 C 0.3405(6) 0.6912(4) 0.4699(3) 0.0258(14) Uani 1 1 d .
C15 C 0.2614(6) 0.6304(4) 0.4703(3) 0.0305(15) Uani 1 1 d .
H15A H 0.2370 0.6148 0.5038 0.037 Uiso 1 1 calc R
C16 C 0.2184(6) 0.5926(4) 0.4212(3) 0.0295(15) Uani 1 1 d .
H16A H 0.1652 0.5519 0.4221 0.035 Uiso 1 1 calc R
C17 C 0.2536(5) 0.6146(4) 0.3709(3) 0.0240(13) Uani 1 1 d .
C18 C 0.3353(6) 0.6745(4) 0.3705(3) 0.0283(15) Uani 1 1 d .
H18A H 0.3611 0.6893 0.3371 0.034 Uiso 1 1 calc R
C19 C 0.3781(6) 0.7118(4) 0.4195(3) 0.0294(15) Uani 1 1 d .
H19A H 0.4330 0.7515 0.4188 0.035 Uiso 1 1 calc R
C20 C 0.6157(5) 0.7405(4) 0.7230(3) 0.0229(13) Uani 1 1 d .
C21 C 0.5909(6) 0.7268(4) 0.7820(3) 0.0245(14) Uani 1 1 d .
C22 C 0.4968(6) 0.7641(4) 0.8021(3) 0.0256(14) Uani 1 1 d .
H22A H 0.4448 0.7949 0.7784 0.031 Uiso 1 1 calc R
C23 C 0.4803(6) 0.7556(4) 0.8575(3) 0.0278(14) Uani 1 1 d .
H23A H 0.4184 0.7819 0.8710 0.033 Uiso 1 1 calc R
C24 C 0.5550(6) 0.7081(4) 0.8931(3) 0.0293(15) Uani 1 1 d .
C25 C 0.6473(6) 0.6699(4) 0.8721(3) 0.0299(15) Uani 1 1 d .
H25A H 0.6973 0.6375 0.8954 0.036 Uiso 1 1 calc R
C26 C 0.6661(6) 0.6794(4) 0.8169(3) 0.0276(15) Uani 1 1 d .
H26A H 0.7290 0.6541 0.8035 0.033 Uiso 1 1 calc R
C27 C 0.5389(7) 0.7002(4) 0.9540(3) 0.0337(16) Uani 1 1 d .
C28 C 1.0027(6) 0.7624(4) 0.7446(3) 0.0260(14) Uani 1 1 d .
C29 C 1.0989(6) 0.8216(4) 0.7636(3) 0.0267(14) Uani 1 1 d .
C30 C 1.1311(7) 0.8371(5) 0.8198(3) 0.0388(18) Uani 1 1 d .
H30A H 1.0928 0.8117 0.8462 0.047 Uiso 1 1 calc R
C31 C 1.2198(7) 0.8899(5) 0.8370(4) 0.046(2) Uani 1 1 d .
H31A H 1.2392 0.9009 0.8748 0.055 Uiso 1 1 calc R
C32 C 1.2797(6) 0.9263(4) 0.7990(4) 0.041(2) Uani 1 1 d .
C33 C 1.2485(7) 0.9103(4) 0.7422(4) 0.0406(18) Uani 1 1 d .
H33A H 1.2894 0.9342 0.7161 0.049 Uiso 1 1 calc R
C34 C 1.1569(6) 0.8590(4) 0.7246(3) 0.0322(16) Uani 1 1 d .
H34A H 1.1347 0.8497 0.6867 0.039 Uiso 1 1 calc R
C35 C 1.3785(7) 0.9829(5) 0.8190(5) 0.055(2) Uani 1 1 d .
C36 C 0.6519(5) 0.6097(3) 0.5645(3) 0.0216(13) Uani 1 1 d .
C37 C 0.5728(5) 0.5534(3) 0.5308(2) 0.0196(12) Uani 1 1 d .
C38 C 0.5766(6) 0.5466(3) 0.4740(3) 0.0230(13) Uani 1 1 d .
H38A H 0.6279 0.5777 0.4568 0.028 Uiso 1 1 calc R
C39 C 0.5039(6) 0.4936(4) 0.4426(3) 0.0229(13) Uani 1 1 d .
H39A H 0.5059 0.4892 0.4044 0.027 Uiso 1 1 calc R

loop_
_atom_site_aniso_label
_atom_site_aniso_U_11
_atom_site_aniso_U_22
_atom_site_aniso_U_33
_atom_site_aniso_U_23
_atom_site_aniso_U_13
_atom_site_aniso_U_12
Er1 0.01787(17) 0.02113(16) 0.02210(16) -0.00098(11) 0.00028(11) -0.00299(11)
O1 0.025(3) 0.040(3) 0.024(2) 0.001(2) 0.007(2) 0.003(2)
O1W 0.022(3) 0.032(3) 0.040(3) 0.006(2) 0.004(2) 0.0082(19)
O2W 0.029(3) 0.024(2) 0.031(2) 0.0043(19) -0.006(2) -0.0009(19)
O2 0.029(3) 0.041(3) 0.026(2) 0.000(2) 0.002(2) 0.002(2)
O3W 0.034(3) 0.029(2) 0.026(2) -0.0015(19) 0.006(2) 0.012(2)
O3 0.062(4) 0.068(4) 0.027(3) 0.004(3) 0.006(3) 0.025(3)
O4 0.040(3) 0.044(3) 0.026(2) -0.005(2) 0.007(2) 0.007(2)
O4W 0.028(3) 0.032(2) 0.024(2) 0.0007(19) 0.0070(19) -0.009(2)
O5 0.023(2) 0.027(2) 0.025(2) -0.0084(18) 0.0004(19) -0.0054(18)
O5W 0.096(5) 0.053(4) 0.092(5) -0.030(4) 0.068(4) -0.035(4)
O6 0.034(3) 0.038(3) 0.023(2) -0.005(2) 0.002(2) -0.011(2)
O6W 0.093(6) 0.105(7) 0.075(5) -0.016(5) 0.007(4) 0.021(5)
O7 0.039(4) 0.033(3) 0.102(5) 0.005(3) -0.032(4) -0.006(3)
O7W 0.044(4) 0.089(5) 0.041(3) 0.029(3) -0.003(3) -0.005(3)
O8 0.049(4) 0.085(5) 0.113(6) -0.069(5) 0.013(4) -0.028(4)
O8W 0.357(18) 0.085(6) 0.045(5) -0.003(4) 0.009(7) -0.117(9)
O9 0.021(2) 0.027(2) 0.019(2) -0.0016(17) -0.0018(17) -0.0086(18)
O9W 0.088(7) 0.098(7) 0.178(10) -0.014(7) 0.025(7) -0.001(6)
O10 0.018(2) 0.027(2) 0.025(2) -0.0020(18) 0.0004(18) -0.0054(18)
O10W 0.232(14) 0.162(11) 0.075(6) 0.048(7) -0.003(8) 0.059(10)
O11W 0.30(3) 0.027(8) 0.20(2) 0.027(11) 0.11(2) 0.046(14)
O12W 0.170(19) 0.084(12) 0.077(11) 0.007(9) 0.032(12) 0.058(12)
N1 0.027(3) 0.023(3) 0.024(3) -0.002(2) 0.001(2) 0.002(2)
N2 0.025(3) 0.024(3) 0.022(3) -0.001(2) 0.002(2) -0.001(2)
N3 0.019(3) 0.024(3) 0.024(3) -0.008(2) -0.001(2) -0.001(2)
N4 0.017(3) 0.029(3) 0.025(3) -0.009(2) 0.000(2) 0.004(2)
N5 0.022(3) 0.035(3) 0.029(3) -0.005(2) -0.002(2) 0.007(2)
C1 0.020(3) 0.025(3) 0.033(4) -0.003(3) 0.001(3) 0.003(3)
C2 0.019(3) 0.025(3) 0.026(3) -0.003(3) 0.001(3) -0.004(2)
C3 0.045(5) 0.031(4) 0.030(4) 0.008(3) 0.000(3) 0.006(3)
C4 0.044(5) 0.031(4) 0.026(4) 0.004(3) 0.002(3) 0.005(3)
C5 0.026(4) 0.022(3) 0.028(3) -0.008(3) 0.002(3) -0.009(3)
C6 0.035(4) 0.032(4) 0.029(4) -0.006(3) 0.007(3) -0.004(3)
C7 0.037(4) 0.036(4) 0.030(4) -0.009(3) 0.011(3) -0.004(3)
C8 0.021(4) 0.037(4) 0.038(4) -0.009(3) 0.007(3) 0.002(3)
C9 0.025(4) 0.029(3) 0.024(3) -0.010(3) 0.002(3) -0.006(3)
C10 0.023(4) 0.034(4) 0.025(3) -0.010(3) -0.003(3) -0.001(3)
C11 0.022(4) 0.043(4) 0.033(4) -0.010(3) 0.000(3) 0.007(3)
C12 0.030(4) 0.047(5) 0.035(4) -0.009(3) -0.006(3) 0.016(3)
C13 0.029(4) 0.030(4) 0.032(4) 0.000(3) 0.001(3) 0.003(3)
C14 0.022(4) 0.024(3) 0.031(4) 0.001(3) -0.001(3) 0.006(3)
C15 0.038(4) 0.028(4) 0.025(3) 0.004(3) 0.004(3) 0.004(3)
C16 0.032(4) 0.025(3) 0.031(4) 0.001(3) 0.003(3) -0.001(3)
C17 0.017(3) 0.025(3) 0.028(3) -0.002(3) -0.004(3) 0.005(2)
C18 0.031(4) 0.026(3) 0.029(4) 0.000(3) 0.007(3) 0.000(3)
C19 0.023(4) 0.033(4) 0.031(4) -0.002(3) 0.002(3) -0.004(3)
C20 0.017(3) 0.026(3) 0.024(3) -0.006(3) -0.001(3) -0.007(3)
C21 0.024(4) 0.027(3) 0.021(3) -0.006(3) -0.001(3) -0.005(3)
C22 0.022(3) 0.028(3) 0.025(3) -0.004(3) 0.000(3) -0.003(3)
C23 0.030(4) 0.026(3) 0.028(3) -0.009(3) 0.008(3) -0.002(3)
C24 0.026(4) 0.036(4) 0.025(3) -0.009(3) 0.001(3) -0.004(3)
C25 0.030(4) 0.029(3) 0.029(4) -0.002(3) -0.004(3) 0.001(3)
C26 0.022(4) 0.034(4) 0.026(3) -0.008(3) 0.002(3) 0.000(3)
C27 0.037(4) 0.039(4) 0.025(4) -0.006(3) 0.003(3) 0.003(3)
C28 0.020(3) 0.031(4) 0.026(3) -0.010(3) 0.001(3) 0.000(3)
C29 0.015(3) 0.028(3) 0.036(4) -0.009(3) 0.000(3) -0.001(3)
C30 0.029(4) 0.046(4) 0.041(4) -0.019(4) 0.003(3) -0.004(3)
C31 0.025(4) 0.048(5) 0.062(5) -0.028(4) -0.002(4) -0.002(3)
C32 0.019(4) 0.030(4) 0.070(6) -0.023(4) -0.012(4) 0.005(3)
C33 0.025(4) 0.026(4) 0.069(6) 0.007(4) 0.000(4) 0.000(3)
C34 0.026(4) 0.025(3) 0.043(4) -0.004(3) -0.002(3) 0.002(3)
C35 0.027(5) 0.033(4) 0.103(8) -0.008(5) 0.006(5) 0.001(3)
C36 0.017(3) 0.022(3) 0.025(3) 0.002(2) -0.002(3) 0.002(2)
C37 0.011(3) 0.023(3) 0.024(3) -0.001(2) -0.003(2) -0.001(2)
C38 0.021(3) 0.021(3) 0.026(3) 0.000(2) 0.002(3) -0.001(2)
C39 0.021(3) 0.027(3) 0.020(3) -0.003(2) 0.002(3) -0.003(3)

loop_
_atom_type_symbol
_atom_type_description
_atom_type_scat_dispersion_real
_atom_type_scat_dispersion_imag
_atom_type_scat_source
C C 0.0033 0.0016 'International Tables Vol C Tables 4.2.6.8 and 6.1.1.4'
H H 0.0000 0.0000 'International Tables Vol C Tables 4.2.6.8 and 6.1.1.4'
N N 0.0061 0.0033 'International Tables Vol C Tables 4.2.6.8 and 6.1.1.4'
O O 0.0106 0.0060 'International Tables Vol C Tables 4.2.6.8 and 6.1.1.4'
Er Er -0.2586 4.9576 'International Tables Vol C Tables 4.2.6.8 and 6.1.1.4'

loop_
_geom_angle_atom_site_label_1
_geom_angle_atom_site_label_2
_geom_angle_atom_site_label_3
_geom_angle
_geom_angle_site_symmetry_1
_geom_angle_site_symmetry_3
O5 Er1 O1 82.97(16) . .
O5 Er1 O3W 97.14(16) . .
O1 Er1 O3W 72.19(16) . .
O5 Er1 O4W 73.11(15) . .
O1 Er1 O4W 138.02(16) . .
O3W Er1 O4W 77.09(17) . .
O5 Er1 O1W 102.20(16) . .
O1 Er1 O1W 141.10(16) . .
O3W Er1 O1W 142.91(16) . .
O4W Er1 O1W 78.71(17) . .
O5 Er1 O2W 76.74(16) . .
O1 Er1 O2W 70.32(16) . .
O3W Er1 O2W 142.46(16) . .
O4W Er1 O2W 133.03(16) . .
O1W Er1 O2W 73.46(16) . .
O5 Er1 O9 154.61(15) . .
O1 Er1 O9 75.97(16) . .
O3W Er1 O9 89.84(17) . .
O4W Er1 O9 132.27(15) . .
O1W Er1 O9 86.04(16) . .
O2W Er1 O9 82.87(15) . .
O5 Er1 O10 151.72(15) . .
O1 Er1 O10 120.23(15) . .
O3W Er1 O10 77.25(15) . .
O4W Er1 O10 78.63(15) . .
O1W Er1 O10 70.71(15) . .
O2W Er1 O10 124.21(15) . .
O9 Er1 O10 53.66(14) . .
O5 Er1 C36 177.03(17) . .
O1 Er1 C36 99.67(17) . .
O3W Er1 C36 85.01(17) . .
O4W Er1 C36 105.49(17) . .
O1W Er1 C36 74.89(17) . .
O2W Er1 C36 102.80(17) . .
O9 Er1 C36 26.93(16) . .
O10 Er1 C36 26.91(16) . .
C20 O1 Er1 143.1(4) . .
C28 O5 Er1 135.6(4) . .
C36 O9 Er1 95.8(4) . .
C36 O10 Er1 89.6(4) . .
C2 N1 C3 108.7(6) . .
C2 N1 C1 124.2(5) . .
C3 N1 C1 127.1(6) . .
C2 N2 C4 108.5(6) . .
C2 N2 C5 123.7(5) . .
C4 N2 C5 127.6(6) . .
C9 N3 C5 116.7(6) . .
C10 N4 C11 108.5(6) . .
C10 N4 C9 123.4(5) . .
C11 N4 C9 128.0(6) . .
C10 N5 C12 108.3(6) . .
C10 N5 C13 125.9(6) . .
C12 N5 C13 125.8(6) . .
N1 C1 C17 113.6(5) . 3_666
N1 C1 H1A 108.8 . .
C17 C1 H1A 108.8 3_666 .
N1 C1 H1B 108.8 . .
C17 C1 H1B 108.8 3_666 .
H1A C1 H1B 107.7 . .
N1 C2 N2 108.4(6) . .
N1 C2 H2A 125.8 . .
N2 C2 H2A 125.8 . .
C4 C3 N1 107.5(6) . .
C4 C3 H3A 126.3 . .
N1 C3 H3A 126.3 . .
C3 C4 N2 106.8(6) . .
C3 C4 H4A 126.6 . .
N2 C4 H4A 126.6 . .
N3 C5 C6 124.4(6) . .
N3 C5 N2 113.2(5) . .
C6 C5 N2 122.4(6) . .
C7 C6 C5 117.0(7) . .
C7 C6 H6A 121.5 . .
C5 C6 H6A 121.5 . .
C8 C7 C6 119.9(6) . .
C8 C7 H7A 120.1 . .
C6 C7 H7A 120.1 . .
C9 C8 C7 117.8(7) . .
C9 C8 H8A 121.1 . .
C7 C8 H8A 121.1 . .
N3 C9 C8 124.1(6) . .
N3 C9 N4 113.6(5) . .
C8 C9 N4 122.2(6) . .
N5 C10 N4 108.9(6) . .
N5 C10 H10A 125.6 . .
N4 C10 H10A 125.6 . .
C12 C11 N4 106.7(6) . .
C12 C11 H11A 126.6 . .
N4 C11 H11A 126.6 . .
C11 C12 N5 107.6(6) . .
C11 C12 H12A 126.2 . .
N5 C12 H12A 126.2 . .
N5 C13 C14 113.4(6) . .
N5 C13 H13A 108.9 . .
C14 C13 H13A 108.9 . .
N5 C13 H13B 108.9 . .
C14 C13 H13B 108.9 . .
H13A C13 H13B 107.7 . .
C15 C14 C19 118.6(6) . .
C15 C14 C13 123.7(6) . .
C19 C14 C13 117.7(6) . .
C16 C15 C14 120.5(6) . .
C16 C15 H15A 119.8 . .
C14 C15 H15A 119.8 . .
C17 C16 C15 120.8(6) . .
C17 C16 H16A 119.6 . .
C15 C16 H16A 119.6 . .
C16 C17 C18 118.9(6) . .
C16 C17 C1 119.2(6) . 3_666
C18 C17 C1 121.8(6) . 3_666
C19 C18 C17 120.0(6) . .
C19 C18 H18A 120.0 . .
C17 C18 H18A 120.0 . .
C18 C19 C14 121.2(6) . .
C18 C19 H19A 119.4 . .
C14 C19 H19A 119.4 . .
O1 C20 O2 124.8(6) . .
O1 C20 C21 116.7(6) . .
O2 C20 C21 118.4(6) . .
C26 C21 C22 119.9(6) . .
C26 C21 C20 119.6(6) . .
C22 C21 C20 120.4(6) . .
C23 C22 C21 119.9(6) . .
C23 C22 H22A 120.0 . .
C21 C22 H22A 120.0 . .
C22 C23 C24 120.9(6) . .
C22 C23 H23A 119.6 . .
C24 C23 H23A 119.6 . .
C25 C24 C23 118.5(6) . .
C25 C24 C27 120.5(6) . .
C23 C24 C27 120.9(6) . .
C24 C25 C26 121.0(6) . .
C24 C25 H25A 119.5 . .
C26 C25 H25A 119.5 . .
C21 C26 C25 119.7(6) . .
C21 C26 H26A 120.1 . .
C25 C26 H26A 120.1 . .
O3 C27 O4 124.4(7) . .
O3 C27 C24 118.7(6) . .
O4 C27 C24 117.0(6) . .
O6 C28 O5 125.3(6) . .
O6 C28 C29 118.6(6) . .
O5 C28 C29 116.1(6) . .
C34 C29 C30 119.6(6) . .
C34 C29 C28 119.9(6) . .
C30 C29 C28 120.5(6) . .
C31 C30 C29 120.4(8) . .
C31 C30 H30A 119.8 . .
C29 C30 H30A 119.8 . .
C32 C31 C30 120.8(8) . .
C32 C31 H31A 119.6 . .
C30 C31 H31A 119.6 . .
C31 C32 C33 119.1(7) . .
C31 C32 C35 119.7(8) . .
C33 C32 C35 121.2(9) . .
C34 C33 C32 120.4(8) . .
C34 C33 H33A 119.8 . .
C32 C33 H33A 119.8 . .
C29 C34 C33 119.8(7) . .
C29 C34 H34A 120.1 . .
C33 C34 H34A 120.1 . .
O8 C35 O7 124.8(8) . .
O8 C35 C32 120.9(9) . .
O7 C35 C32 114.3(9) . .
O10 C36 O9 120.1(6) . .
O10 C36 C37 121.6(5) . .
O9 C36 C37 118.3(5) . .
O10 C36 Er1 63.5(3) . .
O9 C36 Er1 57.2(3) . .
C37 C36 Er1 170.9(4) . .
C38 C37 C39 120.5(6) . 3_666
C38 C37 C36 120.0(5) . .
C39 C37 C36 119.6(5) 3_666 .
C37 C38 C39 120.1(6) . .
C37 C38 H38A 119.9 . .
C39 C38 H38A 119.9 . .
C38 C39 C37 119.4(6) . 3_666
C38 C39 H39A 120.3 . .
C37 C39 H39A 120.3 3_666 .

loop_
_geom_bond_atom_site_label_1
_geom_bond_atom_site_label_2
_geom_bond_distance
_geom_bond_site_symmetry_2
Er1 O5 2.293(4) .
Er1 O1 2.315(4) .
Er1 O3W 2.337(4) .
Er1 O4W 2.345(4) .
Er1 O1W 2.349(5) .
Er1 O2W 2.360(4) .
Er1 O9 2.361(4) .
Er1 O10 2.499(4) .
Er1 C36 2.793(6) .
O1 C20 1.255(8) .
O2 C20 1.256(8) .
O3 C27 1.249(9) .
O4 C27 1.279(8) .
O5 C28 1.278(8) .
O6 C28 1.236(8) .
O7 C35 1.276(12) .
O8 C35 1.240(12) .
O9 C36 1.272(7) .
O10 C36 1.264(7) .
N1 C2 1.321(8) .
N1 C3 1.390(9) .
N1 C1 1.478(8) .
N2 C2 1.342(8) .
N2 C4 1.388(8) .
N2 C5 1.433(8) .
N3 C9 1.321(8) .
N3 C5 1.327(8) .
N4 C10 1.332(9) .
N4 C11 1.393(9) .
N4 C9 1.428(9) .
N5 C10 1.321(9) .
N5 C12 1.393(9) .
N5 C13 1.467(9) .
C1 C17 1.510(9) 3_666
C1 H1A 0.9700 .
C1 H1B 0.9700 .
C2 H2A 0.9300 .
C3 C4 1.342(10) .
C3 H3A 0.9300 .
C4 H4A 0.9300 .
C5 C6 1.380(9) .
C6 C7 1.378(10) .
C6 H6A 0.9300 .
C7 C8 1.376(10) .
C7 H7A 0.9300 .
C8 C9 1.375(9) .
C8 H8A 0.9300 .
C10 H10A 0.9300 .
C11 C12 1.336(11) .
C11 H11A 0.9300 .
C12 H12A 0.9300 .
C13 C14 1.510(9) .
C13 H13A 0.9700 .
C13 H13B 0.9700 .
C14 C15 1.385(9) .
C14 C19 1.390(9) .
C15 C16 1.384(9) .
C15 H15A 0.9300 .
C16 C17 1.385(9) .
C16 H16A 0.9300 .
C17 C18 1.393(9) .
C17 C1 1.510(9) 3_666
C18 C19 1.379(9) .
C18 H18A 0.9300 .
C19 H19A 0.9300 .
C20 C21 1.508(9) .
C21 C26 1.383(9) .
C21 C22 1.388(9) .
C22 C23 1.383(9) .
C22 H22A 0.9300 .
C23 C24 1.391(10) .
C23 H23A 0.9300 .
C24 C25 1.387(10) .
C24 C27 1.512(9) .
C25 C26 1.388(9) .
C25 H25A 0.9300 .
C26 H26A 0.9300 .
C28 C29 1.521(9) .
C29 C34 1.380(10) .
C29 C30 1.384(10) .
C30 C31 1.379(10) .
C30 H30A 0.9300 .
C31 C32 1.367(12) .
C31 H31A 0.9300 .
C32 C33 1.396(12) .
C32 C35 1.515(11) .
C33 C34 1.387(10) .
C33 H33A 0.9300 .
C34 H34A 0.9300 .
C36 C37 1.490(8) .
C37 C38 1.384(9) .
C37 C39 1.408(8) 3_666
C38 C39 1.388(9) .
C38 H38A 0.9300 .
C39 C37 1.408(8) 3_666
C39 H39A 0.9300 .

loop_
_geom_torsion_atom_site_label_1
_geom_torsion_atom_site_label_2
_geom_torsion_atom_site_label_3
_geom_torsion_atom_site_label_4
_geom_torsion
_geom_torsion_site_symmetry_1
_geom_torsion_site_symmetry_4
O5 Er1 O1 C20 120.5(7) . .
O3W Er1 O1 C20 20.6(7) . .
O4W Er1 O1 C20 65.6(8) . .
O1W Er1 O1 C20 -138.8(7) . .
O2W Er1 O1 C20 -161.1(7) . .
O9 Er1 O1 C20 -73.8(7) . .
O10 Er1 O1 C20 -42.3(7) . .
C36 Er1 O1 C20 -60.9(7) . .
O1 Er1 O5 C28 41.0(6) . .
O3W Er1 O5 C28 111.9(6) . .
O4W Er1 O5 C28 -173.9(6) . .
O1W Er1 O5 C28 -99.9(6) . .
O2W Er1 O5 C28 -30.4(6) . .
O9 Er1 O5 C28 7.0(8) . .
O10 Er1 O5 C28 -171.7(5) . .
C36 Er1 O5 C28 -112(3) . .
O5 Er1 O9 C36 -174.3(4) . .
O1 Er1 O9 C36 150.9(4) . .
O3W Er1 O9 C36 79.3(4) . .
O4W Er1 O9 C36 7.0(4) . .
O1W Er1 O9 C36 -63.9(4) . .
O2W Er1 O9 C36 -137.7(4) . .
O10 Er1 O9 C36 5.0(3) . .
O5 Er1 O10 C36 174.3(4) . .
O1 Er1 O10 C36 -44.1(4) . .
O3W Er1 O10 C36 -104.4(4) . .
O4W Er1 O10 C36 176.4(4) . .
O1W Er1 O10 C36 94.6(4) . .
O2W Er1 O10 C36 41.6(4) . .
O9 Er1 O10 C36 -5.0(3) . .
C2 N1 C1 C17 -70.6(8) . 3_666
C3 N1 C1 C17 109.8(7) . 3_666
C3 N1 C2 N2 -1.1(7) . .
C1 N1 C2 N2 179.2(5) . .
C4 N2 C2 N1 1.5(7) . .
C5 N2 C2 N1 -174.2(5) . .
C2 N1 C3 C4 0.3(8) . .
C1 N1 C3 C4 -180.0(6) . .
N1 C3 C4 N2 0.6(8) . .
C2 N2 C4 C3 -1.3(8) . .
C5 N2 C4 C3 174.2(6) . .
C9 N3 C5 C6 -0.5(9) . .
C9 N3 C5 N2 178.7(5) . .
C2 N2 C5 N3 9.0(8) . .
C4 N2 C5 N3 -165.9(6) . .
C2 N2 C5 C6 -171.8(6) . .
C4 N2 C5 C6 13.4(10) . .
N3 C5 C6 C7 2.0(10) . .
N2 C5 C6 C7 -177.2(6) . .
C5 C6 C7 C8 -2.2(10) . .
C6 C7 C8 C9 1.1(10) . .
C5 N3 C9 C8 -0.8(9) . .
C5 N3 C9 N4 177.4(5) . .
C7 C8 C9 N3 0.5(10) . .
C7 C8 C9 N4 -177.5(6) . .
C10 N4 C9 N3 -18.8(9) . .
C11 N4 C9 N3 164.6(6) . .
C10 N4 C9 C8 159.4(6) . .
C11 N4 C9 C8 -17.2(10) . .
C12 N5 C10 N4 1.4(8) . .
C13 N5 C10 N4 -179.4(6) . .
C11 N4 C10 N5 -0.9(7) . .
C9 N4 C10 N5 -178.1(5) . .
C10 N4 C11 C12 0.0(8) . .
C9 N4 C11 C12 177.1(6) . .
N4 C11 C12 N5 0.8(8) . .
C10 N5 C12 C11 -1.4(8) . .
C13 N5 C12 C11 179.4(6) . .
C10 N5 C13 C14 107.4(7) . .
C12 N5 C13 C14 -73.5(8) . .
N5 C13 C14 C15 -6.6(9) . .
N5 C13 C14 C19 173.9(6) . .
C19 C14 C15 C16 -1.8(10) . .
C13 C14 C15 C16 178.7(6) . .
C14 C15 C16 C17 0.2(10) . .
C15 C16 C17 C18 1.4(10) . .
C15 C16 C17 C1 -174.9(6) . 3_666
C16 C17 C18 C19 -1.2(10) . .
C1 C17 C18 C19 175.0(6) 3_666 .
C17 C18 C19 C14 -0.5(10) . .
C15 C14 C19 C18 1.9(10) . .
C13 C14 C19 C18 -178.5(6) . .
Er1 O1 C20 O2 -6.5(11) . .
Er1 O1 C20 C21 175.7(5) . .
O1 C20 C21 C26 -5.3(9) . .
O2 C20 C21 C26 176.7(6) . .
O1 C20 C21 C22 171.7(6) . .
O2 C20 C21 C22 -6.4(9) . .
C26 C21 C22 C23 1.7(9) . .
C20 C21 C22 C23 -175.2(6) . .
C21 C22 C23 C24 -1.8(10) . .
C22 C23 C24 C25 0.6(10) . .
C22 C23 C24 C27 178.5(6) . .
C23 C24 C25 C26 0.8(10) . .
C27 C24 C25 C26 -177.2(6) . .
C22 C21 C26 C25 -0.4(10) . .
C20 C21 C26 C25 176.6(6) . .
C24 C25 C26 C21 -0.9(10) . .
C25 C24 C27 O3 -8.6(11) . .
C23 C24 C27 O3 173.4(7) . .
C25 C24 C27 O4 171.6(7) . .
C23 C24 C27 O4 -6.3(10) . .
Er1 O5 C28 O6 3.1(10) . .
Er1 O5 C28 C29 -177.3(4) . .
O6 C28 C29 C34 165.3(6) . .
O5 C28 C29 C34 -14.3(9) . .
O6 C28 C29 C30 -13.1(10) . .
O5 C28 C29 C30 167.3(6) . .
C34 C29 C30 C31 0.5(11) . .
C28 C29 C30 C31 178.9(7) . .
C29 C30 C31 C32 -1.8(12) . .
C30 C31 C32 C33 1.1(12) . .
C30 C31 C32 C35 -178.7(7) . .
C31 C32 C33 C34 0.9(11) . .
C35 C32 C33 C34 -179.3(7) . .
C30 C29 C34 C33 1.4(10) . .
C28 C29 C34 C33 -177.0(6) . .
C32 C33 C34 C29 -2.1(10) . .
C31 C32 C35 O8 -4.7(12) . .
C33 C32 C35 O8 175.6(8) . .
C31 C32 C35 O7 173.9(7) . .
C33 C32 C35 O7 -5.8(11) . .
Er1 O10 C36 O9 8.7(6) . .
Er1 O10 C36 C37 -171.4(5) . .
Er1 O9 C36 O10 -9.3(6) . .
Er1 O9 C36 C37 170.8(5) . .
O5 Er1 C36 O10 -65(3) . .
O1 Er1 C36 O10 142.4(3) . .
O3W Er1 C36 O10 71.5(3) . .
O4W Er1 C36 O10 -3.6(4) . .
O1W Er1 C36 O10 -77.0(3) . .
O2W Er1 C36 O10 -145.7(3) . .
O9 Er1 C36 O10 171.0(6) . .
O5 Er1 C36 O9 124(3) . .
O1 Er1 C36 O9 -28.6(4) . .
O3W Er1 C36 O9 -99.5(4) . .
O4W Er1 C36 O9 -174.6(3) . .
O1W Er1 C36 O9 111.9(4) . .
O2W Er1 C36 O9 43.3(4) . .
O10 Er1 C36 O9 -171.0(6) . .
O5 Er1 C36 C37 61(5) . .
O1 Er1 C36 C37 -91(3) . .
O3W Er1 C36 C37 -162(3) . .
O4W Er1 C36 C37 123(3) . .
O1W Er1 C36 C37 49(3) . .
O2W Er1 C36 C37 -19(3) . .
O9 Er1 C36 C37 -63(3) . .
O10 Er1 C36 C37 126(3) . .
O10 C36 C37 C38 8.5(9) . .
O9 C36 C37 C38 -171.6(6) . .
Er1 C36 C37 C38 -114(3) . .
O10 C36 C37 C39 -172.7(6) . 3_666
O9 C36 C37 C39 7.2(9) . 3_666
Er1 C36 C37 C39 65(3) . 3_666
C39 C37 C38 C39 0.5(10) 3_666 .
C36 C37 C38 C39 179.3(6) . .
C37 C38 C39 C37 -0.5(10) . 3_666

loop_
_platon_squeeze_void_nr
_platon_squeeze_void_average_x
_platon_squeeze_void_average_y
_platon_squeeze_void_average_z
_platon_squeeze_void_volume
_platon_squeeze_void_count_electrons
_platon_squeeze_void_content
1 0.205 0.484 0.932 76 25 ' '
2 0.295 -0.016 0.568 76 25 ' '
3 0.713 0.017 0.429 73 24 ' '
4 0.787 0.517 0.071 73 24 ' '
